data_7153188
loop_
_publ_author_name
'Rodrigo, Sanjeewa K.'
'Powell, Israel V.'
'Coleman, Michael G.'
'Krause, Jeanette A.'
'Guan, Hairong'

_publ_section_title
;
 Efficient and regioselective nickel-catalyzed [2 + 2 + 2]
 cyclotrimerization of ynoates and related alkynes.
;
_journal_issue 44
_journal_name_full 'Organic &amp; biomolecular chemistry'
_journal_page_first 7653
_journal_page_last 7657
_journal_paper_doi 10.1039/c3ob41872c
_journal_volume 11
_journal_year 2013
_chemical_formula_moiety 'C33 H30 O6'
_chemical_formula_sum 'C33 H30 O6'
_chemical_formula_weight 522.57
_chemical_name_systematic
;
 ?
;
_space_group_IT_number 33
_symmetry_cell_setting orthorhombic
_symmetry_space_group_name_Hall 'P 2c -2n'
_symmetry_space_group_name_H-M 'P n a 21'
_atom_sites_solution_hydrogens geom
_atom_sites_solution_primary direct
_atom_sites_solution_secondary difmap
_audit_creation_method SHELXL-97
_cell_angle_alpha 90.00
_cell_angle_beta 90.00
_cell_angle_gamma 90.00
_cell_formula_units_Z 4
_cell_length_a 11.6106(2)
_cell_length_b 12.5495(2)
_cell_length_c 18.7424(4)
_cell_measurement_reflns_used 9952
_cell_measurement_temperature 150(2)
_cell_measurement_theta_max 71.42
_cell_measurement_theta_min 4.24
_cell_volume 2730.90(9)
_computing_cell_refinement 'Bruker SAINT v8.27B'
_computing_data_collection 'Bruker APEX2 v2013-2.0'
_computing_data_reduction 'Bruker SAINT v8.27B'
_computing_molecular_graphics 'Bruker SHELXTL v6.14'
_computing_publication_material 'Bruker SHELXTL v6.14'
_computing_structure_refinement 'Bruker SHELXTL v6.14'
_computing_structure_solution 'Bruker SHELXTL v6.14'
_diffrn_ambient_temperature 150(2)
_diffrn_detector_area_resol_mean 8.33
_diffrn_measured_fraction_theta_full 0.998
_diffrn_measured_fraction_theta_max 0.998
_diffrn_measurement_device_type 'Bruker APEX-II'
_diffrn_measurement_method 'combination of \w and \f-scans '
_diffrn_radiation_type CuK\a
_diffrn_radiation_wavelength 1.54178
_diffrn_reflns_av_R_equivalents 0.0323
_diffrn_reflns_av_sigmaI/netI 0.0202
_diffrn_reflns_limit_h_max 14
_diffrn_reflns_limit_h_min -13
_diffrn_reflns_limit_k_max 15
_diffrn_reflns_limit_k_min -14
_diffrn_reflns_limit_l_max 22
_diffrn_reflns_limit_l_min -23
_diffrn_reflns_number 28929
_diffrn_reflns_theta_full 71.40
_diffrn_reflns_theta_max 71.40
_diffrn_reflns_theta_min 4.24
_diffrn_source 'Incoatec micro-focus'
_exptl_absorpt_coefficient_mu 0.705
_exptl_absorpt_correction_T_max 0.9523
_exptl_absorpt_correction_T_min 0.9017
_exptl_absorpt_correction_type multi-scan
_exptl_absorpt_process_details 'SADABS v2008/1 (Sheldrick)'
_exptl_crystal_colour colorless
_exptl_crystal_density_diffrn 1.271
_exptl_crystal_density_method 'not measured'
_exptl_crystal_description block
_exptl_crystal_F_000 1104
_exptl_crystal_size_max 0.15
_exptl_crystal_size_mid 0.10
_exptl_crystal_size_min 0.07
_refine_diff_density_max 0.496
_refine_diff_density_min -0.212
_refine_diff_density_rms 0.050
_refine_ls_abs_structure_details 'Flack H D (1983), Acta Cryst. A39, 876-881, 2427 Friedel pairs'
_refine_ls_abs_structure_Flack 0.2(2)
_refine_ls_extinction_method none
_refine_ls_goodness_of_fit_ref 1.028
_refine_ls_hydrogen_treatment constr
_refine_ls_matrix_type full
_refine_ls_number_parameters 356
_refine_ls_number_reflns 5161
_refine_ls_number_restraints 1
_refine_ls_restrained_S_all 1.028
_refine_ls_R_factor_all 0.0539
_refine_ls_R_factor_gt 0.0530
_refine_ls_shift/su_max 0.000
_refine_ls_shift/su_mean 0.000
_refine_ls_structure_factor_coef Fsqd
_refine_ls_weighting_details 'calc w=1/[\s^2^(Fo^2^)+(0.0878P)^2^+1.5716P] where P=(Fo^2^+2Fc^2^)/3'
_refine_ls_weighting_scheme calc
_refine_ls_wR_factor_gt 0.1460
_refine_ls_wR_factor_ref 0.1470
_reflns_number_gt 5060
_reflns_number_total 5161
_reflns_threshold_expression >2sigma(I)
_cod_data_source_file c3ob41872c.txt
_cod_data_source_block 2f
_cod_depositor_comments
;
The following automatic conversions were performed:

'_symmetry_cell_setting' value 'Orthorhombic' changed to
'orthorhombic' according to
/home/saulius/struct/CIF-dictionaries/cif_core.dic dictionary named
'cif_core.dic' version 2.4.2 from 2011-04-26.

Automatic conversion script
Id: cif_fix_values 1891 2012-01-12 08:04:46Z andrius 
;
_cod_original_sg_symbol_H-M Pna2(1)
_cod_database_code 7153188
_diffrn_source_monochromator 'MONTEL Multi-layer'

loop_
_symmetry_equiv_pos_as_xyz
'x, y, z'
'-x, -y, z+1/2'
'x+1/2, -y+1/2, z'
'-x+1/2, y+1/2, z+1/2'

loop_
_atom_site_label
_atom_site_type_symbol
_atom_site_fract_x
_atom_site_fract_y
_atom_site_fract_z
_atom_site_U_iso_or_equiv
_atom_site_adp_type
_atom_site_occupancy
_atom_site_symmetry_multiplicity
_atom_site_calc_flag
_atom_site_refinement_flags
O1 O 0.46348(19) 0.11955(15) 0.93083(11) 0.0426(5) Uani 1 1 d .
O2 O 0.3345(2) 0.13016(18) 1.02033(12) 0.0507(6) Uani 1 1 d .
O3 O 0.5474(2) 0.26970(19) 1.05363(13) 0.0570(6) Uani 1 1 d .
O4 O 0.4440(3) 0.3886(2) 1.11462(12) 0.0630(7) Uani 1 1 d .
O5 O 0.21818(16) 0.63498(14) 0.88391(12) 0.0384(4) Uani 1 1 d .
O6 O 0.40423(19) 0.65881(15) 0.85538(14) 0.0494(5) Uani 1 1 d .
C1 C 0.3711(2) 0.28180(19) 0.94633(12) 0.0278(5) Uani 1 1 d .
C2 C 0.4137(2) 0.3655(2) 0.98898(13) 0.0329(5) Uani 1 1 d .
C3 C 0.3992(2) 0.4717(2) 0.96732(13) 0.0302(5) Uani 1 1 d .
C4 C 0.34174(19) 0.49065(19) 0.90339(13) 0.0273(5) Uani 1 1 d .
C5 C 0.29850(19) 0.40840(18) 0.86047(12) 0.0238(4) Uani 1 1 d .
C6 C 0.31275(19) 0.30213(18) 0.88253(12) 0.0256(4) Uani 1 1 d .
C7 C 0.3863(2) 0.1689(2) 0.97092(14) 0.0348(5) Uani 1 1 d .
C8 C 0.4870(3) 0.0087(2) 0.9478(2) 0.0516(8) Uani 1 1 d .
H8A H 0.4792 -0.0028 0.9998 0.062 Uiso 1 1 calc R
H8B H 0.5670 -0.0093 0.9339 0.062 Uiso 1 1 calc R
C9 C 0.4060(4) -0.0607(3) 0.9094(3) 0.0706(11) Uani 1 1 d .
H9A H 0.4249 -0.1354 0.9190 0.106 Uiso 1 1 calc R
H9B H 0.4117 -0.0470 0.8580 0.106 Uiso 1 1 calc R
H9C H 0.3273 -0.0458 0.9255 0.106 Uiso 1 1 calc R
C10 C 0.4689(3) 0.3441(2) 1.05974(16) 0.0420(6) Uani 1 1 d .
C11 C 0.6014(6) 0.2326(4) 1.1197(3) 0.103(2) Uani 1 1 d .
H11A H 0.6616 0.2838 1.1348 0.123 Uiso 1 1 calc R
H11B H 0.5430 0.2281 1.1580 0.123 Uiso 1 1 calc R
C12 C 0.6516(5) 0.1306(5) 1.1082(4) 0.104(2) Uani 1 1 d .
H12A H 0.7069 0.1153 1.1463 0.156 Uiso 1 1 calc R
H12B H 0.6913 0.1299 1.0621 0.156 Uiso 1 1 calc R
H12C H 0.5910 0.0761 1.1083 0.156 Uiso 1 1 calc R
C13 C 0.4475(3) 0.5634(2) 1.00858(15) 0.0378(6) Uani 1 1 d .
C14 C 0.5664(3) 0.5760(3) 1.01212(18) 0.0501(7) Uani 1 1 d .
H14 H 0.6160 0.5255 0.9902 0.060 Uiso 1 1 calc R
C15 C 0.6121(3) 0.6637(3) 1.0483(2) 0.0620(10) Uani 1 1 d .
H15 H 0.6932 0.6739 1.0500 0.074 Uiso 1 1 calc R
C16 C 0.5397(3) 0.7360(3) 1.0818(2) 0.0618(10) Uani 1 1 d .
H16 H 0.5711 0.7957 1.1062 0.074 Uiso 1 1 calc R
C17 C 0.4229(4) 0.7213(3) 1.0795(2) 0.0668(10) Uani 1 1 d .
H17 H 0.3735 0.7699 1.1035 0.080 Uiso 1 1 calc R
C18 C 0.3764(3) 0.6358(3) 1.04251(19) 0.0533(8) Uani 1 1 d .
H18 H 0.2952 0.6270 1.0404 0.064 Uiso 1 1 calc R
C19 C 0.3274(2) 0.60496(18) 0.87800(14) 0.0318(5) Uani 1 1 d .
C20 C 0.1867(3) 0.7396(2) 0.8551(2) 0.0518(8) Uani 1 1 d .
H20A H 0.2551 0.7867 0.8554 0.062 Uiso 1 1 calc R
H20B H 0.1270 0.7723 0.8858 0.062 Uiso 1 1 calc R
C21 C 0.1423(5) 0.7300(3) 0.7813(2) 0.0775(13) Uani 1 1 d .
H21A H 0.1037 0.7964 0.7677 0.116 Uiso 1 1 calc R
H21B H 0.0874 0.6709 0.7787 0.116 Uiso 1 1 calc R
H21C H 0.2066 0.7165 0.7486 0.116 Uiso 1 1 calc R
C22 C 0.2425(2) 0.43465(16) 0.79122(12) 0.0244(4) Uani 1 1 d .
C23 C 0.3070(2) 0.4793(2) 0.73610(15) 0.0338(5) Uani 1 1 d .
H23 H 0.3868 0.4927 0.7429 0.041 Uiso 1 1 calc R
C24 C 0.2558(3) 0.5042(2) 0.67156(15) 0.0420(6) Uani 1 1 d .
H24 H 0.3009 0.5328 0.6339 0.050 Uiso 1 1 calc R
C25 C 0.1394(3) 0.4877(3) 0.66182(16) 0.0465(7) Uani 1 1 d .
H25 H 0.1038 0.5070 0.6181 0.056 Uiso 1 1 calc R
C26 C 0.0749(3) 0.4429(2) 0.71592(16) 0.0415(6) Uani 1 1 d .
H26 H -0.0050 0.4306 0.7090 0.050 Uiso 1 1 calc R
C27 C 0.1256(2) 0.41583(19) 0.78019(13) 0.0296(5) Uani 1 1 d .
H27 H 0.0806 0.3843 0.8169 0.036 Uiso 1 1 calc R
C28 C 0.2644(2) 0.21334(17) 0.83879(13) 0.0274(5) Uani 1 1 d .
C29 C 0.3022(2) 0.19544(19) 0.76971(14) 0.0325(5) Uani 1 1 d .
H29 H 0.3621 0.2381 0.7504 0.039 Uiso 1 1 calc R
C30 C 0.2528(3) 0.1154(2) 0.72858(16) 0.0386(6) Uani 1 1 d .
H30 H 0.2794 0.1037 0.6813 0.046 Uiso 1 1 calc R
C31 C 0.1649(2) 0.0523(2) 0.75596(17) 0.0409(6) Uani 1 1 d .
H31 H 0.1306 -0.0018 0.7276 0.049 Uiso 1 1 calc R
C32 C 0.1280(3) 0.0696(2) 0.82537(17) 0.0401(6) Uani 1 1 d .
H32 H 0.0694 0.0258 0.8451 0.048 Uiso 1 1 calc R
C33 C 0.1758(2) 0.1500(2) 0.86608(15) 0.0348(5) Uani 1 1 d .
H33 H 0.1483 0.1623 0.9131 0.042 Uiso 1 1 calc R

loop_
_atom_site_aniso_label
_atom_site_aniso_U_11
_atom_site_aniso_U_22
_atom_site_aniso_U_33
_atom_site_aniso_U_23
_atom_site_aniso_U_13
_atom_site_aniso_U_12
O1 0.0537(12) 0.0364(10) 0.0377(10) 0.0065(8) 0.0110(9) 0.0139(8)
O2 0.0648(13) 0.0469(11) 0.0403(11) 0.0200(9) 0.0209(10) 0.0191(10)
O3 0.0722(15) 0.0532(13) 0.0455(13) 0.0035(10) -0.0150(12) 0.0099(11)
O4 0.105(2) 0.0563(14) 0.0280(11) -0.0080(9) -0.0112(12) 0.0144(13)
O5 0.0365(9) 0.0277(8) 0.0509(11) -0.0049(8) -0.0029(8) -0.0004(7)
O6 0.0447(10) 0.0294(9) 0.0740(15) 0.0042(10) 0.0044(11) -0.0078(8)
C1 0.0309(11) 0.0314(12) 0.0211(11) 0.0045(9) 0.0057(9) 0.0038(9)
C2 0.0281(11) 0.0457(14) 0.0249(12) -0.0021(10) 0.0000(9) -0.0029(10)
C3 0.0279(11) 0.0401(13) 0.0225(11) -0.0043(10) 0.0029(9) -0.0027(10)
C4 0.0261(10) 0.0281(11) 0.0277(12) -0.0031(9) 0.0039(9) -0.0028(8)
C5 0.0250(10) 0.0252(10) 0.0211(10) -0.0003(8) 0.0015(8) -0.0007(8)
C6 0.0280(10) 0.0274(11) 0.0216(11) -0.0018(9) 0.0014(9) 0.0020(8)
C7 0.0421(13) 0.0343(13) 0.0282(12) 0.0071(10) 0.0050(11) 0.0083(11)
C8 0.0650(19) 0.0350(14) 0.0547(19) 0.0037(13) 0.0104(16) 0.0131(14)
C9 0.062(2) 0.0440(17) 0.105(3) -0.0035(19) 0.000(2) -0.0004(15)
C10 0.0506(16) 0.0398(14) 0.0354(15) 0.0056(12) -0.0038(13) -0.0022(12)
C11 0.158(5) 0.067(3) 0.083(3) 0.006(2) -0.074(4) 0.030(3)
C12 0.074(3) 0.123(5) 0.116(5) 0.058(4) -0.014(3) 0.016(3)
C13 0.0443(14) 0.0374(13) 0.0318(13) 0.0013(10) -0.0075(11) -0.0074(11)
C14 0.0434(16) 0.0592(19) 0.0477(17) -0.0056(14) -0.0103(14) -0.0055(14)
C15 0.056(2) 0.060(2) 0.070(2) -0.0109(18) -0.0230(19) -0.0126(16)
C16 0.071(2) 0.0454(18) 0.069(2) -0.0126(16) -0.0248(19) -0.0100(16)
C17 0.077(2) 0.054(2) 0.069(2) -0.0252(18) -0.015(2) 0.0058(18)
C18 0.0515(18) 0.0556(19) 0.0529(19) -0.0178(15) -0.0080(15) -0.0034(14)
C19 0.0354(12) 0.0231(11) 0.0368(14) -0.0057(10) -0.0003(10) -0.0045(9)
C20 0.0561(17) 0.0251(12) 0.074(2) -0.0067(14) -0.0074(17) 0.0029(12)
C21 0.131(4) 0.0465(19) 0.055(2) 0.0119(16) 0.003(2) 0.031(2)
C22 0.0322(11) 0.0182(9) 0.0228(10) -0.0011(8) 0.0005(9) -0.0007(8)
C23 0.0375(12) 0.0308(12) 0.0330(13) 0.0025(10) 0.0051(11) -0.0048(10)
C24 0.0559(16) 0.0422(14) 0.0279(13) 0.0079(11) 0.0077(13) -0.0081(12)
C25 0.0602(18) 0.0479(16) 0.0315(14) 0.0104(12) -0.0129(13) -0.0047(14)
C26 0.0404(14) 0.0442(15) 0.0401(15) 0.0060(12) -0.0124(12) -0.0039(12)
C27 0.0314(12) 0.0295(11) 0.0278(12) 0.0026(9) 0.0015(10) -0.0032(9)
C28 0.0343(11) 0.0198(10) 0.0280(12) 0.0004(8) 0.0009(9) 0.0023(9)
C29 0.0422(13) 0.0277(11) 0.0275(12) -0.0039(9) 0.0061(10) -0.0018(10)
C30 0.0493(15) 0.0341(13) 0.0324(13) -0.0055(10) 0.0036(12) 0.0006(11)
C31 0.0446(14) 0.0342(13) 0.0439(16) -0.0086(11) -0.0019(12) -0.0056(11)
C32 0.0389(14) 0.0355(13) 0.0460(16) -0.0009(11) 0.0056(12) -0.0082(11)
C33 0.0374(12) 0.0326(12) 0.0343(13) -0.0023(10) 0.0067(11) -0.0018(10)

loop_
_atom_type_symbol
_atom_type_description
_atom_type_scat_dispersion_real
_atom_type_scat_dispersion_imag
_atom_type_scat_source
C C 0.0181 0.0091 'International Tables Vol C Tables 4.2.6.8 and 6.1.1.4'
H H 0.0000 0.0000 'International Tables Vol C Tables 4.2.6.8 and 6.1.1.4'
O O 0.0492 0.0322 'International Tables Vol C Tables 4.2.6.8 and 6.1.1.4'

loop_
_geom_angle_atom_site_label_1
_geom_angle_atom_site_label_2
_geom_angle_atom_site_label_3
_geom_angle
C7 O1 C8 116.8(2)
C10 O3 C11 116.8(3)
C19 O5 C20 117.5(2)
C6 C1 C2 121.3(2)
C6 C1 C7 119.5(2)
C2 C1 C7 119.2(2)
C3 C2 C1 120.1(2)
C3 C2 C10 118.5(2)
C1 C2 C10 121.3(2)
C4 C3 C2 117.9(2)
C4 C3 C13 119.6(2)
C2 C3 C13 122.4(2)
C3 C4 C5 122.7(2)
C3 C4 C19 118.9(2)
C5 C4 C19 118.4(2)
C4 C5 C6 119.2(2)
C4 C5 C22 119.6(2)
C6 C5 C22 121.2(2)
C1 C6 C5 118.8(2)
C1 C6 C28 121.0(2)
C5 C6 C28 120.1(2)
O2 C7 O1 125.8(2)
O2 C7 C1 123.9(2)
O1 C7 C1 110.3(2)
O1 C8 C9 109.8(3)
O1 C8 H8A 109.7
C9 C8 H8A 109.7
O1 C8 H8B 109.7
C9 C8 H8B 109.7
H8A C8 H8B 108.2
C8 C9 H9A 109.5
C8 C9 H9B 109.5
H9A C9 H9B 109.5
C8 C9 H9C 109.5
H9A C9 H9C 109.5
H9B C9 H9C 109.5
O4 C10 O3 124.8(3)
O4 C10 C2 124.8(3)
O3 C10 C2 110.4(3)
C12 C11 O3 109.5(5)
C12 C11 H11A 109.8
O3 C11 H11A 109.8
C12 C11 H11B 109.8
O3 C11 H11B 109.8
H11A C11 H11B 108.2
C11 C12 H12A 109.5
C11 C12 H12B 109.5
H12A C12 H12B 109.5
C11 C12 H12C 109.5
H12A C12 H12C 109.5
H12B C12 H12C 109.5
C18 C13 C14 119.7(3)
C18 C13 C3 121.4(3)
C14 C13 C3 118.9(3)
C13 C14 C15 119.3(3)
C13 C14 H14 120.3
C15 C14 H14 120.3
C16 C15 C14 120.3(3)
C16 C15 H15 119.9
C14 C15 H15 119.9
C17 C16 C15 119.9(3)
C17 C16 H16 120.0
C15 C16 H16 120.0
C16 C17 C18 120.4(4)
C16 C17 H17 119.8
C18 C17 H17 119.8
C13 C18 C17 120.4(3)
C13 C18 H18 119.8
C17 C18 H18 119.8
O6 C19 O5 125.6(2)
O6 C19 C4 124.2(2)
O5 C19 C4 110.3(2)
O5 C20 C21 111.0(3)
O5 C20 H20A 109.4
C21 C20 H20A 109.4
O5 C20 H20B 109.4
C21 C20 H20B 109.4
H20A C20 H20B 108.0
C20 C21 H21A 109.5
C20 C21 H21B 109.5
H21A C21 H21B 109.5
C20 C21 H21C 109.5
H21A C21 H21C 109.5
H21B C21 H21C 109.5
C23 C22 C27 118.8(2)
C23 C22 C5 120.1(2)
C27 C22 C5 121.1(2)
C24 C23 C22 120.5(2)
C24 C23 H23 119.7
C22 C23 H23 119.7
C25 C24 C23 120.2(3)
C25 C24 H24 119.9
C23 C24 H24 119.9
C24 C25 C26 119.7(3)
C24 C25 H25 120.1
C26 C25 H25 120.1
C25 C26 C27 120.6(3)
C25 C26 H26 119.7
C27 C26 H26 119.7
C26 C27 C22 120.1(2)
C26 C27 H27 119.9
C22 C27 H27 119.9
C29 C28 C33 118.9(2)
C29 C28 C6 121.0(2)
C33 C28 C6 120.0(2)
C28 C29 C30 120.3(2)
C28 C29 H29 119.8
C30 C29 H29 119.8
C31 C30 C29 120.6(3)
C31 C30 H30 119.7
C29 C30 H30 119.7
C32 C31 C30 118.9(3)
C32 C31 H31 120.5
C30 C31 H31 120.5
C33 C32 C31 120.6(3)
C33 C32 H32 119.7
C31 C32 H32 119.7
C32 C33 C28 120.6(3)
C32 C33 H33 119.7
C28 C33 H33 119.7

loop_
_geom_bond_atom_site_label_1
_geom_bond_atom_site_label_2
_geom_bond_distance
O1 C7 1.323(3)
O1 C8 1.453(3)
O2 C7 1.206(3)
O3 C10 1.310(4)
O3 C11 1.464(5)
O4 C10 1.205(4)
O5 C19 1.327(3)
O5 C20 1.465(4)
O6 C19 1.197(3)
C1 C6 1.398(3)
C1 C2 1.410(4)
C1 C7 1.501(3)
C2 C3 1.404(4)
C2 C10 1.497(4)
C3 C4 1.392(4)
C3 C13 1.495(4)
C4 C5 1.402(3)
C4 C19 1.521(3)
C5 C6 1.406(3)
C5 C22 1.488(3)
C6 C28 1.493(3)
C8 C9 1.469(6)
C8 H8A 0.9900
C8 H8B 0.9900
C9 H9A 0.9800
C9 H9B 0.9800
C9 H9C 0.9800
C11 C12 1.423(8)
C11 H11A 0.9900
C11 H11B 0.9900
C12 H12A 0.9800
C12 H12B 0.9800
C12 H12C 0.9800
C13 C18 1.383(5)
C13 C14 1.391(4)
C14 C15 1.399(5)
C14 H14 0.9500
C15 C16 1.387(6)
C15 H15 0.9500
C16 C17 1.369(6)
C16 H16 0.9500
C17 C18 1.387(5)
C17 H17 0.9500
C18 H18 0.9500
C20 C21 1.481(6)
C20 H20A 0.9900
C20 H20B 0.9900
C21 H21A 0.9800
C21 H21B 0.9800
C21 H21C 0.9800
C22 C23 1.393(3)
C22 C27 1.394(3)
C23 C24 1.384(4)
C23 H23 0.9500
C24 C25 1.379(5)
C24 H24 0.9500
C25 C26 1.380(4)
C25 H25 0.9500
C26 C27 1.383(4)
C26 H26 0.9500
C27 H27 0.9500
C28 C29 1.385(4)
C28 C33 1.396(4)
C29 C30 1.390(4)
C29 H29 0.9500
C30 C31 1.390(4)
C30 H30 0.9500
C31 C32 1.386(4)
C31 H31 0.9500
C32 C33 1.381(4)
C32 H32 0.9500
C33 H33 0.9500

loop_
_geom_torsion_atom_site_label_1
_geom_torsion_atom_site_label_2
_geom_torsion_atom_site_label_3
_geom_torsion_atom_site_label_4
_geom_torsion
C6 C1 C2 C3 -0.8(4)
C7 C1 C2 C3 -179.3(2)
C6 C1 C2 C10 175.7(2)
C7 C1 C2 C10 -2.8(4)
C1 C2 C3 C4 0.3(3)
C10 C2 C3 C4 -176.3(2)
C1 C2 C3 C13 -177.0(2)
C10 C2 C3 C13 6.4(4)
C2 C3 C4 C5 -0.1(3)
C13 C3 C4 C5 177.3(2)
C2 C3 C4 C19 -178.7(2)
C13 C3 C4 C19 -1.2(3)
C3 C4 C5 C6 0.4(3)
C19 C4 C5 C6 178.9(2)
C3 C4 C5 C22 -177.3(2)
C19 C4 C5 C22 1.3(3)
C2 C1 C6 C5 1.0(3)
C7 C1 C6 C5 179.6(2)
C2 C1 C6 C28 -177.9(2)
C7 C1 C6 C28 0.6(3)
C4 C5 C6 C1 -0.8(3)
C22 C5 C6 C1 176.8(2)
C4 C5 C6 C28 178.2(2)
C22 C5 C6 C28 -4.2(3)
C8 O1 C7 O2 0.5(5)
C8 O1 C7 C1 -179.5(3)
C6 C1 C7 O2 -107.3(3)
C2 C1 C7 O2 71.3(4)
C6 C1 C7 O1 72.7(3)
C2 C1 C7 O1 -108.8(3)
C7 O1 C8 C9 87.8(4)
C11 O3 C10 O4 5.2(6)
C11 O3 C10 C2 -174.3(4)
C3 C2 C10 O4 46.8(4)
C1 C2 C10 O4 -129.7(3)
C3 C2 C10 O3 -133.7(3)
C1 C2 C10 O3 49.8(3)
C10 O3 C11 C12 159.7(5)
C4 C3 C13 C18 69.5(4)
C2 C3 C13 C18 -113.2(3)
C4 C3 C13 C14 -109.9(3)
C2 C3 C13 C14 67.4(4)
C18 C13 C14 C15 -1.9(5)
C3 C13 C14 C15 177.6(3)
C13 C14 C15 C16 1.5(6)
C14 C15 C16 C17 0.2(6)
C15 C16 C17 C18 -1.6(7)
C14 C13 C18 C17 0.5(5)
C3 C13 C18 C17 -178.9(3)
C16 C17 C18 C13 1.3(6)
C20 O5 C19 O6 5.3(4)
C20 O5 C19 C4 -174.0(2)
C3 C4 C19 O6 71.7(4)
C5 C4 C19 O6 -107.0(3)
C3 C4 C19 O5 -109.0(2)
C5 C4 C19 O5 72.4(3)
C19 O5 C20 C21 94.5(4)
C4 C5 C22 C23 65.6(3)
C6 C5 C22 C23 -112.0(3)
C4 C5 C22 C27 -114.1(2)
C6 C5 C22 C27 68.3(3)
C27 C22 C23 C24 -0.1(4)
C5 C22 C23 C24 -179.8(2)
C22 C23 C24 C25 1.7(4)
C23 C24 C25 C26 -2.1(5)
C24 C25 C26 C27 0.9(5)
C25 C26 C27 C22 0.7(4)
C23 C22 C27 C26 -1.1(3)
C5 C22 C27 C26 178.6(2)
C1 C6 C28 C29 -118.5(3)
C5 C6 C28 C29 62.5(3)
C1 C6 C28 C33 64.5(3)
C5 C6 C28 C33 -114.4(3)
C33 C28 C29 C30 -0.2(4)
C6 C28 C29 C30 -177.2(2)
C28 C29 C30 C31 0.1(4)
C29 C30 C31 C32 -0.8(4)
C30 C31 C32 C33 1.6(5)
C31 C32 C33 C28 -1.8(4)
C29 C28 C33 C32 1.1(4)
C6 C28 C33 C32 178.1(2)
